data_2216591
loop_
_publ_author_name
'Ono, Katsuhiko'
'Tomura, Masaaki'
'Saito, Katsuhiro'

_publ_section_title 9,9-Bis(4-methoxyphenyl)-9<i>H</i>-cyclopenta[2,1-<i>b</i>:3,4-<i>b</i>']dipyridine
_journal_coeditor_code IS2226
_journal_issue 12
_journal_name_full 'Acta Crystallographica Section E'
_journal_page_first o4612
_journal_page_last o4612
_journal_paper_doi 10.1107/S1600536807055626
_journal_volume 63
_journal_year 2007
_chemical_formula_iupac 'C25 H20 N2 O2'
_chemical_formula_moiety 'C25 H20 N2 O2'
_chemical_formula_sum 'C25 H20 N2 O2'
_chemical_formula_weight 380.45
_chemical_melting_point 548
_chemical_name_systematic
;
9,9-Bis(4-methoxyphenyl)-9<i>H</i>-cyclopenta[2,1-<i>b</i>:3,4-
<i>b</i>']dipyridine
;
_space_group_IT_number 92
_symmetry_cell_setting tetragonal
_symmetry_space_group_name_Hall 'P 4abw 2nw'
_symmetry_space_group_name_H-M 'P 41 21 2'
_atom_sites_solution_hydrogens geom
_atom_sites_solution_primary direct
_atom_sites_solution_secondary difmap
_cell_angle_alpha 90
_cell_angle_beta 90
_cell_angle_gamma 90
_cell_formula_units_Z 4
_cell_length_a 11.607(3)
_cell_length_b 11.607(3)
_cell_length_c 14.101(4)
_cell_measurement_reflns_used 4891
_cell_measurement_temperature 296.0(10)
_cell_measurement_theta_max 27.4835
_cell_measurement_theta_min 3.3784
_cell_volume 1899.7(9)
_computing_cell_refinement 'CrystalClear (Rigaku/MSC, 2001)'
_computing_data_collection 'CrystalClear (Rigaku/MSC, 2001)'
_computing_data_reduction 'CrystalClear (Rigaku/MSC, 2001)'
_computing_molecular_graphics
;
<i>PLATON</i> (Spek, 2003) and <i>Mercury</i> (Macrae <i>et al.</i>,
2006)
;
_computing_publication_material
;
WinGX (Farrugia, 1999)
;
_computing_structure_refinement 'SHELXL97 (Sheldrick, 1997)'
_computing_structure_solution 'SIR2004 (Burla <i>et al.</i>,  2005)'
_diffrn_ambient_temperature 296.0(10)
_diffrn_detector_area_resol_mean 14.6199
_diffrn_measured_fraction_theta_full 0.994
_diffrn_measured_fraction_theta_max 0.994
_diffrn_measurement_device_type 'Rigaku/MSC Mercury CCD'
_diffrn_measurement_method '\f & \w scans'
_diffrn_radiation_monochromator 'Graphite Monochromator'
_diffrn_radiation_source 'Rotating Anode'
_diffrn_radiation_type MoK\a
_diffrn_radiation_wavelength 0.71073
_diffrn_reflns_av_R_equivalents 0.0752
_diffrn_reflns_av_sigmaI/netI 0.0298
_diffrn_reflns_limit_h_max 15
_diffrn_reflns_limit_h_min -13
_diffrn_reflns_limit_k_max 15
_diffrn_reflns_limit_k_min -12
_diffrn_reflns_limit_l_max 18
_diffrn_reflns_limit_l_min -17
_diffrn_reflns_number 19259
_diffrn_reflns_theta_full 27.48
_diffrn_reflns_theta_max 27.48
_diffrn_reflns_theta_min 3.38
_exptl_absorpt_coefficient_mu 0.085
_exptl_absorpt_correction_type none
_exptl_crystal_colour colorless
_exptl_crystal_density_diffrn 1.33
_exptl_crystal_density_method 'not measured'
_exptl_crystal_description block
_exptl_crystal_F_000 800
_exptl_crystal_size_max 0.45
_exptl_crystal_size_mid 0.15
_exptl_crystal_size_min 0.15
_refine_diff_density_max 0.164
_refine_diff_density_min -0.147
_refine_ls_extinction_method none
_refine_ls_goodness_of_fit_ref 1.439
_refine_ls_hydrogen_treatment constr
_refine_ls_matrix_type full
_refine_ls_number_parameters 133
_refine_ls_number_reflns 1302
_refine_ls_number_restraints 0
_refine_ls_restrained_S_all 1.439
_refine_ls_R_factor_all 0.0974
_refine_ls_R_factor_gt 0.0910
_refine_ls_shift/su_max 0
_refine_ls_shift/su_mean 0
_refine_ls_structure_factor_coef Fsqd
_refine_ls_weighting_details 'calc w=1/[\s^2^(Fo^2^)+(0.0183P)^2^+1.2171P] where P=(Fo^2^+2Fc^2^)/3'
_refine_ls_weighting_scheme calc
_refine_ls_wR_factor_gt 0.1451
_refine_ls_wR_factor_ref 0.1469
_reflns_number_gt 1241
_reflns_number_total 1302
_reflns_threshold_expression I>2\s(I)
_cod_data_source_file is2226.cif
_cod_data_source_block I
_cod_original_cell_volume 1899.7(8)
_cod_database_code 2216591
_cod_database_fobs_code 2216591

loop_
_symmetry_equiv_pos_as_xyz
'x, y, z'
'-x, -y, z+1/2'
'x+1/2, -y+1/2, -z+3/4'
'-x+1/2, y+1/2, -z+1/4'
'-y, -x, -z+1/2'
'y, x, -z'
'y+1/2, -x+1/2, z+3/4'
'-y+1/2, x+1/2, z+1/4'

loop_
_atom_site_type_symbol
_atom_site_label
_atom_site_fract_x
_atom_site_fract_y
_atom_site_fract_z
_atom_site_U_iso_or_equiv
_atom_site_adp_type
_atom_site_calc_flag
_atom_site_refinement_flags
_atom_site_occupancy
C C1 0.3328(4) 0.1272(4) 0.6615(3) 0.0523(12) Uani d . 1
C C2 0.2771(4) 0.0298(4) 0.6906(3) 0.0546(12) Uani d . 1
C C3 0.1809(4) -0.0082(4) 0.6424(3) 0.0508(11) Uani d . 1
C C4 0.1441(4) 0.0559(3) 0.5655(3) 0.0385(9) Uani d . 1
C C5 0.2069(3) 0.1531(4) 0.5412(3) 0.0385(9) Uani d . 1
C C6 0.0393(3) 0.0393(3) 0.5000 0.0425(13) Uani d S 1
C C7 -0.0704(3) 0.0456(4) 0.5597(3) 0.0420(10) Uani d . 1
C C8 -0.1053(5) -0.0487(4) 0.6134(4) 0.0706(16) Uani d . 1
C C9 -0.1985(4) -0.0430(4) 0.6750(4) 0.0669(15) Uani d . 1
C C10 -0.2601(4) 0.0560(4) 0.6819(3) 0.0456(10) Uani d . 1
C C11 -0.2274(4) 0.1509(4) 0.6310(3) 0.0525(12) Uani d . 1
C C12 -0.1330(4) 0.1456(4) 0.5712(3) 0.0471(10) Uani d . 1
C C13 -0.3879(4) -0.0191(5) 0.7990(3) 0.0688(15) Uani d . 1
N N1 0.3003(3) 0.1914(3) 0.5868(2) 0.0472(9) Uani d . 1
O O1 -0.3561(3) 0.0714(3) 0.7388(2) 0.0615(9) Uani d . 1
H H1 0.3973 0.1507 0.6955 0.063 Uiso calc R 1
H H2 0.3041 -0.0110 0.7428 0.066 Uiso calc R 1
H H3 0.1421 -0.0746 0.6609 0.061 Uiso calc R 1
H H8 -0.0650 -0.1176 0.6079 0.085 Uiso calc R 1
H H9 -0.2185 -0.1067 0.7114 0.080 Uiso calc R 1
H H11 -0.2688 0.2191 0.6366 0.063 Uiso calc R 1
H H12 -0.1111 0.2113 0.5380 0.056 Uiso calc R 1
H H13A -0.4144 -0.0831 0.7618 0.103 Uiso calc R 1
H H13B -0.4486 0.0061 0.8404 0.103 Uiso calc R 1
H H13C -0.3227 -0.0424 0.8362 0.103 Uiso calc R 1

loop_
_atom_site_aniso_label
_atom_site_aniso_U_11
_atom_site_aniso_U_22
_atom_site_aniso_U_33
_atom_site_aniso_U_12
_atom_site_aniso_U_13
_atom_site_aniso_U_23
C1 0.049(3) 0.062(3) 0.046(2) 0.006(2) -0.007(2) -0.008(2)
C2 0.069(3) 0.054(3) 0.041(2) 0.015(3) -0.004(2) 0.001(2)
C3 0.064(3) 0.040(2) 0.049(2) -0.002(2) 0.006(2) 0.001(2)
C4 0.045(2) 0.033(2) 0.0371(19) 0.0025(18) 0.0056(18) -0.0065(17)
C5 0.038(2) 0.039(2) 0.0389(18) 0.0002(19) 0.0024(17) -0.0075(18)
C6 0.0374(19) 0.0374(19) 0.053(3) -0.005(3) 0.004(2) -0.004(2)
C7 0.041(2) 0.039(2) 0.046(2) -0.0097(18) 0.0084(19) -0.0049(19)
C8 0.074(4) 0.034(3) 0.104(4) 0.002(2) 0.043(3) -0.012(3)
C9 0.070(3) 0.042(3) 0.088(4) -0.012(3) 0.036(3) -0.004(3)
C10 0.041(2) 0.050(3) 0.046(2) -0.003(2) 0.0061(19) -0.010(2)
C11 0.053(3) 0.048(3) 0.056(2) 0.014(2) 0.009(2) 0.006(2)
C12 0.047(3) 0.046(2) 0.048(2) 0.008(2) 0.009(2) 0.009(2)
C13 0.069(4) 0.076(4) 0.061(3) -0.009(3) 0.022(3) -0.005(3)
N1 0.045(2) 0.047(2) 0.0491(19) -0.0044(17) -0.0041(17) -0.0074(18)
O1 0.054(2) 0.063(2) 0.0671(19) 0.0007(18) 0.0269(18) 0.0025(18)

loop_
_atom_type_symbol
_atom_type_description
_atom_type_scat_dispersion_real
_atom_type_scat_dispersion_imag
_atom_type_scat_source
C C 0.0033 0.0016 'International Tables Vol C Tables 4.2.6.8 and 6.1.1.4'
H H 0.0000 0.0000 'International Tables Vol C Tables 4.2.6.8 and 6.1.1.4'
N N 0.0061 0.0033 'International Tables Vol C Tables 4.2.6.8 and 6.1.1.4'
O O 0.0106 0.0060 'International Tables Vol C Tables 4.2.6.8 and 6.1.1.4'

loop_
_geom_angle_atom_site_label_1
_geom_angle_atom_site_label_2
_geom_angle_atom_site_label_3
_geom_angle_site_symmetry_1
_geom_angle_site_symmetry_3
_geom_angle
_geom_angle_publ_flag
N1 C1 C2 . . 124.1(4) no
N1 C1 H1 . . 118.0 no
C2 C1 H1 . . 118.0 no
C1 C2 C3 . . 120.0(4) no
C1 C2 H2 . . 120.0 no
C3 C2 H2 . . 120.0 no
C2 C3 C4 . . 117.7(4) no
C2 C3 H3 . . 121.2 no
C4 C3 H3 . . 121.2 no
C3 C4 C5 . . 118.1(4) no
C3 C4 C6 . . 130.3(4) no
C5 C4 C6 . . 111.6(3) no
N1 C5 C4 . . 125.3(4) no
N1 C5 C5 . 6_556 126.0(2) no
C4 C5 C5 . 6_556 108.7(2) no
C7 C6 C7 . 6_556 112.5(5) no
C7 C6 C4 . 6_556 113.4(2) no
C7 C6 C4 6_556 6_556 108.8(2) no
C7 C6 C4 . . 108.8(2) no
C7 C6 C4 6_556 . 113.4(2) no
C4 C6 C4 6_556 . 99.3(4) no
C12 C7 C8 . . 116.5(4) no
C12 C7 C6 . . 122.9(4) no
C8 C7 C6 . . 120.3(4) no
C9 C8 C7 . . 121.9(5) no
C9 C8 H8 . . 119.0 no
C7 C8 H8 . . 119.0 no
C10 C9 C8 . . 119.7(5) no
C10 C9 H9 . . 120.1 no
C8 C9 H9 . . 120.1 no
C9 C10 C11 . . 119.8(4) no
C9 C10 O1 . . 125.1(4) no
C11 C10 O1 . . 115.1(4) no
C10 C11 C12 . . 120.3(4) no
C10 C11 H11 . . 119.9 no
C12 C11 H11 . . 119.9 no
C7 C12 C11 . . 121.7(4) no
C7 C12 H12 . . 119.1 no
C11 C12 H12 . . 119.1 no
O1 C13 H13A . . 109.5 no
O1 C13 H13B . . 109.5 no
H13A C13 H13B . . 109.5 no
O1 C13 H13C . . 109.5 no
H13A C13 H13C . . 109.5 no
H13B C13 H13C . . 109.5 no
C5 N1 C1 . . 114.9(4) no
C10 O1 C13 . . 117.9(4) no

loop_
_geom_bond_atom_site_label_1
_geom_bond_atom_site_label_2
_geom_bond_site_symmetry_2
_geom_bond_distance
_geom_bond_publ_flag
C1 N1 . 1.344(6) no
C1 C2 . 1.366(7) no
C1 H1 . 0.9300 no
C2 C3 . 1.380(6) no
C2 H2 . 0.9300 no
C3 C4 . 1.381(6) no
C3 H3 . 0.9300 no
C4 C5 . 1.386(6) no
C4 C6 . 1.540(5) no
C5 N1 . 1.336(5) no
C5 C5 6_556 1.458(8) no
C6 C7 . 1.528(5) no
C6 C7 6_556 1.528(5) no
C6 C4 6_556 1.540(5) no
C7 C12 . 1.379(5) no
C7 C8 . 1.391(6) no
C8 C9 . 1.389(6) no
C8 H8 . 0.9300 no
C9 C10 . 1.357(6) no
C9 H9 . 0.9300 no
C10 C11 . 1.368(6) no
C10 O1 . 1.384(5) no
C11 C12 . 1.384(6) no
C11 H11 . 0.9300 no
C12 H12 . 0.9300 no
C13 O1 . 1.401(5) no
C13 H13A . 0.9600 no
C13 H13B . 0.9600 no
C13 H13C . 0.9600 no

loop_
_geom_torsion_atom_site_label_1
_geom_torsion_atom_site_label_2
_geom_torsion_atom_site_label_3
_geom_torsion_atom_site_label_4
_geom_torsion_site_symmetry_1
_geom_torsion_site_symmetry_4
_geom_torsion
_geom_torsion_publ_flag
N1 C1 C2 C3 . . -0.2(7) no
C1 C2 C3 C4 . . -0.3(6) no
C2 C3 C4 C5 . . 0.8(6) no
C2 C3 C4 C6 . . -177.8(4) no
C3 C4 C5 N1 . . -0.8(6) no
C6 C4 C5 N1 . . 178.0(3) no
C3 C4 C5 C5 . 6_556 -180.0(4) no
C6 C4 C5 C5 . 6_556 -1.2(5) no
C3 C4 C6 C7 . . 60.3(5) no
C5 C4 C6 C7 . . -118.3(4) no
C3 C4 C6 C7 . 6_556 -65.7(5) no
C5 C4 C6 C7 . 6_556 115.7(4) no
C3 C4 C6 C4 . 6_556 179.1(5) no
C5 C4 C6 C4 . 6_556 0.5(2) no
C7 C6 C7 C12 6_556 . -138.8(5) no
C4 C6 C7 C12 6_556 . -14.8(6) no
C4 C6 C7 C12 . . 94.7(4) no
C7 C6 C7 C8 6_556 . 47.8(4) no
C4 C6 C7 C8 6_556 . 171.8(4) no
C4 C6 C7 C8 . . -78.7(5) no
C12 C7 C8 C9 . . 0.3(8) no
C6 C7 C8 C9 . . 174.1(4) no
C7 C8 C9 C10 . . 1.8(8) no
C8 C9 C10 C11 . . -2.5(8) no
C8 C9 C10 O1 . . 178.3(4) no
C9 C10 C11 C12 . . 1.2(7) no
O1 C10 C11 C12 . . -179.6(4) no
C8 C7 C12 C11 . . -1.8(7) no
C6 C7 C12 C11 . . -175.4(4) no
C10 C11 C12 C7 . . 1.1(7) no
C4 C5 N1 C1 . . 0.3(6) no
C5 C5 N1 C1 6_556 . 179.4(5) no
C2 C1 N1 C5 . . 0.2(6) no
C9 C10 O1 C13 . . 4.7(7) no
C11 C10 O1 C13 . . -174.5(4) no
